data_2233451
loop_
_publ_author_name
'Anthal, Sumati'
'Banerjee, Bubun'
'Brahmacharia, Goutam'
'Kant, Rajni'
'Gupta, Vivek K.'

_publ_section_title
;
 Trimethyl(triphenylmethoxy)silane
;
_journal_coeditor_code GK2444
_journal_issue 2
_journal_name_full 'Acta Crystallographica Section E'
_journal_page_first o556
_journal_paper_doi 10.1107/S1600536812003170
_journal_volume 68
_journal_year 2012
_chemical_formula_iupac 'C22 H24 O Si'
_chemical_formula_moiety 'C22 H24 O Si'
_chemical_formula_sum 'C22 H24 O Si'
_chemical_formula_weight 332.50
_chemical_name_systematic
;
Trimethyl(triphenylmethoxy)silane
;
_space_group_IT_number 2
_symmetry_cell_setting triclinic
_symmetry_space_group_name_Hall '-P 1'
_symmetry_space_group_name_H-M 'P -1'
_atom_sites_solution_hydrogens geom
_atom_sites_solution_primary direct
_atom_sites_solution_secondary difmap
_audit_creation_method SHELXL-97
_cell_angle_alpha 103.412(4)
_cell_angle_beta 115.389(5)
_cell_angle_gamma 92.133(4)
_cell_formula_units_Z 2
_cell_length_a 9.7621(6)
_cell_length_b 10.6324(5)
_cell_length_c 10.7923(5)
_cell_measurement_reflns_used 4215
_cell_measurement_temperature 293(2)
_cell_measurement_theta_max 29.1448
_cell_measurement_theta_min 3.8353
_cell_volume 972.41(10)
_computing_cell_refinement 'CrysAlis PRO (Oxford Diffraction, 2010)'
_computing_data_collection 'CrysAlis PRO (Oxford Diffraction, 2010)'
_computing_data_reduction 'CrysAlis PRO (Oxford Diffraction, 2010)'
_computing_molecular_graphics 'ORTEP-3 (Farrugia, 1997)'
_computing_publication_material 'PLATON (Spek, 2009) and PARST (Nardelli, 1995)'
_computing_structure_refinement 'SHELXL97 (Sheldrick, 2008)'
_computing_structure_solution 'SHELXS97 (Sheldrick, 2008)'
_diffrn_ambient_temperature 293(2)
_diffrn_detector_area_resol_mean 16.1049
_diffrn_measured_fraction_theta_full 0.997
_diffrn_measured_fraction_theta_max 0.997
_diffrn_measurement_device_type 'Oxford Diffraction Xcalibur Sapphire3'
_diffrn_measurement_method '\w scans'
_diffrn_radiation_monochromator graphite
_diffrn_radiation_source 'fine-focus sealed tube'
_diffrn_radiation_type MoK\a
_diffrn_radiation_wavelength 0.71073
_diffrn_reflns_av_R_equivalents 0.0341
_diffrn_reflns_av_sigmaI/netI 0.0458
_diffrn_reflns_limit_h_max 11
_diffrn_reflns_limit_h_min -12
_diffrn_reflns_limit_k_max 13
_diffrn_reflns_limit_k_min -13
_diffrn_reflns_limit_l_max 13
_diffrn_reflns_limit_l_min -13
_diffrn_reflns_number 10153
_diffrn_reflns_theta_full 26.00
_diffrn_reflns_theta_max 26.00
_diffrn_reflns_theta_min 3.84
_diffrn_standards_number 0
_exptl_absorpt_coefficient_mu 0.126
_exptl_absorpt_correction_T_max 1.000
_exptl_absorpt_correction_T_min 0.876
_exptl_absorpt_correction_type multi-scan
_exptl_absorpt_process_details '(CrysAlis PRO; Oxford Diffraction, 2010)'
_exptl_crystal_colour white
_exptl_crystal_density_diffrn 1.136
_exptl_crystal_density_method 'not measured'
_exptl_crystal_description block-shaped
_exptl_crystal_F_000 356
_exptl_crystal_size_max 0.3
_exptl_crystal_size_mid 0.2
_exptl_crystal_size_min 0.2
_refine_diff_density_max 0.205
_refine_diff_density_min -0.199
_refine_ls_extinction_method none
_refine_ls_goodness_of_fit_ref 1.030
_refine_ls_hydrogen_treatment constr
_refine_ls_matrix_type full
_refine_ls_number_parameters 220
_refine_ls_number_reflns 3813
_refine_ls_number_restraints 0
_refine_ls_restrained_S_all 1.030
_refine_ls_R_factor_all 0.0772
_refine_ls_R_factor_gt 0.0488
_refine_ls_shift/su_max 0.001
_refine_ls_shift/su_mean 0.000
_refine_ls_structure_factor_coef Fsqd
_refine_ls_weighting_details 'calc w=1/[\s^2^(Fo^2^)+(0.0600P)^2^+0.0629P] where P=(Fo^2^+2Fc^2^)/3'
_refine_ls_weighting_scheme calc
_refine_ls_wR_factor_gt 0.1168
_refine_ls_wR_factor_ref 0.1333
_reflns_number_gt 2586
_reflns_number_total 3813
_reflns_threshold_expression I>2sigma(I)
_cod_data_source_file gk2444.cif
_cod_data_source_block I
_cod_original_cell_volume 972.41(9)
_cod_database_code 2233451
_cod_database_fobs_code 2233451

loop_
_symmetry_equiv_pos_as_xyz
'x, y, z'
'-x, -y, -z'

loop_
_atom_site_type_symbol
_atom_site_label
_atom_site_fract_x
_atom_site_fract_y
_atom_site_fract_z
_atom_site_U_iso_or_equiv
_atom_site_adp_type
_atom_site_calc_flag
_atom_site_refinement_flags
_atom_site_occupancy
_atom_site_symmetry_multiplicity
C C1 1.0739(3) 0.7666(3) 0.4331(3) 0.0852(8) Uani d . 1 1
H H1A 1.1326 0.8123 0.4004 0.128 Uiso calc R 1 1
H H1B 1.1410 0.7283 0.5045 0.128 Uiso calc R 1 1
H H1C 1.0230 0.8268 0.4730 0.128 Uiso calc R 1 1
Si Si2 0.92918(7) 0.63614(6) 0.28129(6) 0.0539(2) Uani d . 1 1
O O3 0.82829(15) 0.68672(12) 0.14128(13) 0.0498(4) Uani d . 1 1
C C4 0.7464(2) 0.79157(16) 0.10571(18) 0.0400(4) Uani d . 1 1
C C5 0.8614(2) 0.91551(18) 0.15089(18) 0.0432(4) Uani d . 1 1
C C6 0.8264(3) 1.0401(2) 0.1829(2) 0.0592(6) Uani d . 1 1
H H6 0.7321 1.0506 0.1827 0.071 Uiso calc R 1 1
C C7 0.9303(3) 1.1495(2) 0.2152(3) 0.0750(7) Uani d . 1 1
H H7 0.9054 1.2327 0.2369 0.090 Uiso calc R 1 1
C C8 1.0695(3) 1.1357(3) 0.2155(2) 0.0757(7) Uani d . 1 1
H H8 1.1394 1.2092 0.2381 0.091 Uiso calc R 1 1
C C9 1.1048(3) 1.0133(3) 0.1823(3) 0.0724(7) Uani d . 1 1
H H9 1.1988 1.0033 0.1819 0.087 Uiso calc R 1 1
C C10 1.0013(2) 0.9044(2) 0.1494(2) 0.0567(5) Uani d . 1 1
H H10 1.0263 0.8216 0.1257 0.068 Uiso calc R 1 1
C C11 0.65606(19) 0.75217(17) -0.05828(19) 0.0402(4) Uani d . 1 1
C C12 0.5804(2) 0.8411(2) -0.1289(2) 0.0524(5) Uani d . 1 1
H H12 0.5846 0.9253 -0.0765 0.063 Uiso calc R 1 1
C C13 0.4985(2) 0.8064(2) -0.2761(2) 0.0641(6) Uani d . 1 1
H H13 0.4474 0.8670 -0.3216 0.077 Uiso calc R 1 1
C C14 0.4926(3) 0.6843(3) -0.3546(2) 0.0700(7) Uani d . 1 1
H H14 0.4385 0.6612 -0.4535 0.084 Uiso calc R 1 1
C C15 0.5673(3) 0.5953(2) -0.2860(2) 0.0722(7) Uani d . 1 1
H H15 0.5635 0.5115 -0.3390 0.087 Uiso calc R 1 1
C C16 0.6485(2) 0.6295(2) -0.1386(2) 0.0575(6) Uani d . 1 1
H H16 0.6985 0.5682 -0.0937 0.069 Uiso calc R 1 1
C C17 0.6382(2) 0.80747(17) 0.1766(2) 0.0449(5) Uani d . 1 1
C C18 0.4855(3) 0.7525(2) 0.1031(2) 0.0642(6) Uani d . 1 1
H H18 0.4442 0.7104 0.0062 0.077 Uiso calc R 1 1
C C19 0.3926(3) 0.7588(3) 0.1710(3) 0.0840(8) Uani d . 1 1
H H19 0.2897 0.7214 0.1194 0.101 Uiso calc R 1 1
C C20 0.4515(3) 0.8198(3) 0.3139(3) 0.0791(8) Uani d . 1 1
H H20 0.3888 0.8244 0.3593 0.095 Uiso calc R 1 1
C C21 0.6020(3) 0.8737(2) 0.3888(3) 0.0720(7) Uani d . 1 1
H H21 0.6428 0.9135 0.4862 0.086 Uiso calc R 1 1
C C22 0.6950(3) 0.8696(2) 0.3210(2) 0.0591(6) Uani d . 1 1
H H22 0.7972 0.9090 0.3731 0.071 Uiso calc R 1 1
C C23 1.0316(3) 0.5155(3) 0.2158(3) 0.0928(9) Uani d . 1 1
H H23A 0.9584 0.4491 0.1339 0.139 Uiso calc R 1 1
H H23B 1.0903 0.4760 0.2897 0.139 Uiso calc R 1 1
H H23C 1.0992 0.5589 0.1900 0.139 Uiso calc R 1 1
C C24 0.8034(3) 0.5569(3) 0.3385(3) 0.0996(9) Uani d . 1 1
H H24A 0.7558 0.6217 0.3772 0.149 Uiso calc R 1 1
H H24B 0.8634 0.5155 0.4100 0.149 Uiso calc R 1 1
H H24C 0.7256 0.4923 0.2580 0.149 Uiso calc R 1 1

loop_
_atom_site_aniso_label
_atom_site_aniso_U_11
_atom_site_aniso_U_22
_atom_site_aniso_U_33
_atom_site_aniso_U_12
_atom_site_aniso_U_13
_atom_site_aniso_U_23
C1 0.0620(16) 0.113(2) 0.0570(15) 0.0104(14) 0.0040(12) 0.0262(14)
Si2 0.0457(3) 0.0637(4) 0.0548(4) 0.0159(3) 0.0170(3) 0.0306(3)
O3 0.0494(8) 0.0512(8) 0.0441(8) 0.0196(6) 0.0133(6) 0.0184(6)
C4 0.0384(10) 0.0422(10) 0.0390(10) 0.0125(8) 0.0151(8) 0.0139(8)
C5 0.0404(10) 0.0526(12) 0.0327(10) 0.0080(8) 0.0122(8) 0.0131(8)
C6 0.0608(14) 0.0518(13) 0.0635(14) 0.0057(10) 0.0294(12) 0.0108(10)
C7 0.093(2) 0.0524(14) 0.0760(17) -0.0047(13) 0.0414(15) 0.0074(12)
C8 0.0711(17) 0.0803(18) 0.0635(16) -0.0196(14) 0.0214(13) 0.0203(13)
C9 0.0490(13) 0.098(2) 0.0768(17) 0.0027(13) 0.0263(12) 0.0402(15)
C10 0.0492(12) 0.0700(14) 0.0577(13) 0.0128(10) 0.0249(10) 0.0277(11)
C11 0.0327(9) 0.0467(11) 0.0417(10) 0.0085(8) 0.0168(8) 0.0128(9)
C12 0.0490(12) 0.0538(12) 0.0482(12) 0.0118(9) 0.0145(10) 0.0167(10)
C13 0.0542(13) 0.0818(17) 0.0516(13) 0.0179(11) 0.0126(11) 0.0309(12)
C14 0.0564(14) 0.1006(19) 0.0398(12) 0.0143(13) 0.0126(10) 0.0129(13)
C15 0.0705(16) 0.0758(16) 0.0510(14) 0.0195(13) 0.0190(12) -0.0021(12)
C16 0.0568(13) 0.0575(13) 0.0481(12) 0.0193(10) 0.0157(10) 0.0106(10)
C17 0.0472(11) 0.0445(11) 0.0481(12) 0.0126(9) 0.0234(9) 0.0174(9)
C18 0.0536(13) 0.0795(15) 0.0599(14) 0.0018(11) 0.0297(12) 0.0132(12)
C19 0.0603(16) 0.109(2) 0.093(2) 0.0026(14) 0.0455(16) 0.0275(17)
C20 0.087(2) 0.0910(19) 0.095(2) 0.0259(16) 0.0664(18) 0.0376(16)
C21 0.0926(19) 0.0823(17) 0.0612(15) 0.0316(15) 0.0482(15) 0.0258(13)
C22 0.0595(13) 0.0661(14) 0.0517(13) 0.0145(11) 0.0258(11) 0.0139(11)
C23 0.094(2) 0.0927(19) 0.106(2) 0.0513(16) 0.0439(18) 0.0496(17)
C24 0.096(2) 0.114(2) 0.124(3) 0.0217(17) 0.059(2) 0.0756(19)

loop_
_atom_type_symbol
_atom_type_description
_atom_type_scat_dispersion_real
_atom_type_scat_dispersion_imag
_atom_type_scat_source
C C 0.0033 0.0016 'International Tables Vol C Tables 4.2.6.8 and 6.1.1.4'
H H 0.0000 0.0000 'International Tables Vol C Tables 4.2.6.8 and 6.1.1.4'
O O 0.0106 0.0060 'International Tables Vol C Tables 4.2.6.8 and 6.1.1.4'
Si Si 0.0817 0.0704 'International Tables Vol C Tables 4.2.6.8 and 6.1.1.4'

loop_
_geom_angle_atom_site_label_1
_geom_angle_atom_site_label_2
_geom_angle_atom_site_label_3
_geom_angle
Si2 C1 H1A 109.5
Si2 C1 H1B 109.5
H1A C1 H1B 109.5
Si2 C1 H1C 109.5
H1A C1 H1C 109.5
H1B C1 H1C 109.5
O3 Si2 C24 111.11(11)
O3 Si2 C1 113.53(10)
C24 Si2 C1 110.11(14)
O3 Si2 C23 103.08(10)
C24 Si2 C23 110.57(13)
C1 Si2 C23 108.19(13)
C4 O3 Si2 139.79(11)
O3 C4 C5 109.22(14)
O3 C4 C17 108.41(14)
C5 C4 C17 113.56(14)
O3 C4 C11 106.13(13)
C5 C4 C11 107.71(14)
C17 C4 C11 111.54(14)
C10 C5 C6 117.68(18)
C10 C5 C4 119.62(17)
C6 C5 C4 122.50(16)
C5 C6 C7 120.7(2)
C5 C6 H6 119.6
C7 C6 H6 119.6
C8 C7 C6 120.4(2)
C8 C7 H7 119.8
C6 C7 H7 119.8
C9 C8 C7 119.5(2)
C9 C8 H8 120.2
C7 C8 H8 120.2
C8 C9 C10 120.2(2)
C8 C9 H9 119.9
C10 C9 H9 119.9
C9 C10 C5 121.5(2)
C9 C10 H10 119.2
C5 C10 H10 119.2
C16 C11 C12 117.98(18)
C16 C11 C4 121.40(17)
C12 C11 C4 120.62(16)
C13 C12 C11 121.0(2)
C13 C12 H12 119.5
C11 C12 H12 119.5
C14 C13 C12 120.3(2)
C14 C13 H13 119.9
C12 C13 H13 119.9
C13 C14 C15 119.3(2)
C13 C14 H14 120.4
C15 C14 H14 120.4
C14 C15 C16 120.5(2)
C14 C15 H15 119.7
C16 C15 H15 119.7
C11 C16 C15 120.9(2)
C11 C16 H16 119.6
C15 C16 H16 119.6
C18 C17 C22 117.47(17)
C18 C17 C4 121.84(17)
C22 C17 C4 120.50(17)
C17 C18 C19 121.2(2)
C17 C18 H18 119.4
C19 C18 H18 119.4
C20 C19 C18 120.3(2)
C20 C19 H19 119.9
C18 C19 H19 119.9
C21 C20 C19 119.6(2)
C21 C20 H20 120.2
C19 C20 H20 120.2
C20 C21 C22 120.4(2)
C20 C21 H21 119.8
C22 C21 H21 119.8
C21 C22 C17 121.0(2)
C21 C22 H22 119.5
C17 C22 H22 119.5
Si2 C23 H23A 109.5
Si2 C23 H23B 109.5
H23A C23 H23B 109.5
Si2 C23 H23C 109.5
H23A C23 H23C 109.5
H23B C23 H23C 109.5
Si2 C24 H24A 109.5
Si2 C24 H24B 109.5
H24A C24 H24B 109.5
Si2 C24 H24C 109.5
H24A C24 H24C 109.5
H24B C24 H24C 109.5

loop_
_geom_bond_atom_site_label_1
_geom_bond_atom_site_label_2
_geom_bond_distance
C1 Si2 1.849(2)
C1 H1A 0.9600
C1 H1B 0.9600
C1 H1C 0.9600
Si2 O3 1.6379(14)
Si2 C24 1.847(2)
Si2 C23 1.850(2)
O3 C4 1.425(2)
C4 C5 1.535(2)
C4 C17 1.541(2)
C4 C11 1.541(2)
C5 C10 1.382(3)
C5 C6 1.383(3)
C6 C7 1.388(3)
C6 H6 0.9300
C7 C8 1.371(3)
C7 H7 0.9300
C8 C9 1.365(3)
C8 H8 0.9300
C9 C10 1.379(3)
C9 H9 0.9300
C10 H10 0.9300
C11 C16 1.368(3)
C11 C12 1.387(3)
C12 C13 1.385(3)
C12 H12 0.9300
C13 C14 1.360(3)
C13 H13 0.9300
C14 C15 1.374(3)
C14 H14 0.9300
C15 C16 1.385(3)
C15 H15 0.9300
C16 H16 0.9300
C17 C18 1.378(3)
C17 C22 1.389(3)
C18 C19 1.384(3)
C18 H18 0.9300
C19 C20 1.370(4)
C19 H19 0.9300
C20 C21 1.358(3)
C20 H20 0.9300
C21 C22 1.386(3)
C21 H21 0.9300
C22 H22 0.9300
C23 H23A 0.9600
C23 H23B 0.9600
C23 H23C 0.9600
C24 H24A 0.9600
C24 H24B 0.9600
C24 H24C 0.9600

loop_
_geom_torsion_atom_site_label_1
_geom_torsion_atom_site_label_2
_geom_torsion_atom_site_label_3
_geom_torsion_atom_site_label_4
_geom_torsion
C24 Si2 O3 C4 78.0(2)
C1 Si2 O3 C4 -46.8(2)
C23 Si2 O3 C4 -163.56(18)
Si2 O3 C4 C5 74.6(2)
Si2 O3 C4 C17 -49.6(2)
Si2 O3 C4 C11 -169.49(13)
O3 C4 C5 C10 31.1(2)
C17 C4 C5 C10 152.18(17)
C11 C4 C5 C10 -83.8(2)
O3 C4 C5 C6 -154.17(17)
C17 C4 C5 C6 -33.0(2)
C11 C4 C5 C6 91.0(2)
C10 C5 C6 C7 -1.4(3)
C4 C5 C6 C7 -176.2(2)
C5 C6 C7 C8 0.2(4)
C6 C7 C8 C9 0.6(4)
C7 C8 C9 C10 -0.3(4)
C8 C9 C10 C5 -0.9(4)
C6 C5 C10 C9 1.7(3)
C4 C5 C10 C9 176.73(19)
O3 C4 C11 C16 8.5(2)
C5 C4 C11 C16 125.35(18)
C17 C4 C11 C16 -109.40(19)
O3 C4 C11 C12 -171.17(15)
C5 C4 C11 C12 -54.3(2)
C17 C4 C11 C12 71.0(2)
C16 C11 C12 C13 0.5(3)
C4 C11 C12 C13 -179.80(17)
C11 C12 C13 C14 -0.8(3)
C12 C13 C14 C15 0.6(3)
C13 C14 C15 C16 -0.2(4)
C12 C11 C16 C15 -0.1(3)
C4 C11 C16 C15 -179.78(19)
C14 C15 C16 C11 0.0(3)
O3 C4 C17 C18 -97.1(2)
C5 C4 C17 C18 141.27(19)
C11 C4 C17 C18 19.3(2)
O3 C4 C17 C22 77.7(2)
C5 C4 C17 C22 -43.9(2)
C11 C4 C17 C22 -165.84(18)
C22 C17 C18 C19 -0.1(3)
C4 C17 C18 C19 174.9(2)
C17 C18 C19 C20 -0.3(4)
C18 C19 C20 C21 -0.3(4)
C19 C20 C21 C22 1.4(4)
C20 C21 C22 C17 -1.8(3)
C18 C17 C22 C21 1.2(3)
C4 C17 C22 C21 -173.86(19)

loop_
_cod_related_entry_id
_cod_related_entry_database
_cod_related_entry_code
1 ChemSpider 9242712
